data_4314455
loop_
_publ_author_name
'Alexander E. J. Broomsgrove'
'David A. Addy'
'Angela Di Paolo'
'Ian R. Morgan'
'Christopher Bresner'
'Victoria Chislett'
'Ian A. Fallis'
'Amber L. Thompson'
'Dragoslav Vidovic'
'Simon Aldridge'

_publ_contact_author 'Simon Aldridge'
_publ_section_title
;
 Evaluation of Electronics, Electrostatics and Hydrogen Bond Cooperativity
 in the Binding of Cyanide and Fluoride by Lewis Acidic Ferrocenylboranes
;
_journal_name_full 'Inorganic Chemistry'
_journal_page_first 157
_journal_page_last 173
_journal_paper_doi 10.1021/ic901673u
_journal_volume 49
_journal_year 2010
_chemical_formula_moiety 'C41 H54.96 B1 Br0.04 Fe1 K1 N1 O8'
_chemical_formula_sum 'C41 H54.96 B Br0.04 Fe K N O8'
_chemical_formula_weight 798.76
_chemical_melting_point ?
_space_group_IT_number 14
_symmetry_cell_setting monoclinic
_symmetry_space_group_name_Hall '-P 2yn'
_symmetry_space_group_name_H-M 'P 1 21/n 1'
_atom_sites_solution_hydrogens geom
_atom_sites_solution_primary direct
_audit_creation_date 09-08-15
_audit_creation_method CRYSTALS_ver_12.90
_cell_angle_alpha 90
_cell_angle_beta 97.5901(7)
_cell_angle_gamma 90
_cell_formula_units_Z 4
_cell_length_a 12.0544(1)
_cell_length_b 27.3288(3)
_cell_length_c 12.4741(2)
_cell_measurement_reflns_used 8837
_cell_measurement_temperature 150
_cell_measurement_theta_max 27
_cell_measurement_theta_min 5
_cell_volume 4073.37(9)
_computing_cell_refinement 'DENZO/SCALEPACK (Otwinowski & Minor, 1997)'
_computing_data_collection 'COLLECT (Nonius, 2001).'
_computing_data_reduction 'DENZO/SCALEPACK (Otwinowski & Minor, 1997)'
_computing_molecular_graphics 'CAMERON (Watkin et al., 1996)'
_computing_publication_material 'CRYSTALS (Betteridge et al., 2003)'
_computing_structure_refinement 'CRYSTALS (Betteridge et al., 2003)'
_computing_structure_solution 'SIR92 (Altomare et al., 1994)'
_diffrn_ambient_temperature 150
_diffrn_measured_fraction_theta_full 0.990
_diffrn_measured_fraction_theta_max 0.986
_diffrn_measurement_device 'Nonius KappaCCD'
_diffrn_measurement_device_type Area
_diffrn_measurement_method \w
_diffrn_radiation_monochromator graphite
_diffrn_radiation_type 'Mo K\a'
_diffrn_radiation_wavelength 0.71073
_diffrn_reflns_av_R_equivalents 0.047
_diffrn_reflns_limit_h_max 15
_diffrn_reflns_limit_h_min -15
_diffrn_reflns_limit_k_max 35
_diffrn_reflns_limit_k_min -32
_diffrn_reflns_limit_l_max 16
_diffrn_reflns_limit_l_min -16
_diffrn_reflns_number 46021
_diffrn_reflns_theta_full 25.007
_diffrn_reflns_theta_max 27.481
_diffrn_reflns_theta_min 5.104
_diffrn_standards_number 0
_exptl_absorpt_coefficient_mu 0.562
_exptl_absorpt_correction_T_max 0.97
_exptl_absorpt_correction_T_min 0.71
_exptl_absorpt_correction_type multi-scan
_exptl_absorpt_process_details 'DENZO/SCALEPACK (Otwinowski & Minor, 1997)'
_exptl_crystal_colour yellow
_exptl_crystal_density_diffrn 1.302
_exptl_crystal_density_meas ?
_exptl_crystal_density_method 'not measured'
_exptl_crystal_description block
_exptl_crystal_F_000 1693.361
_exptl_crystal_size_max 0.450
_exptl_crystal_size_mid 0.210
_exptl_crystal_size_min 0.050
_refine_diff_density_max 0.92
_refine_diff_density_min -0.72
_refine_ls_extinction_method None
_refine_ls_goodness_of_fit_ref 0.9341
_refine_ls_hydrogen_treatment constr
_refine_ls_matrix_type full
_refine_ls_number_parameters 483
_refine_ls_number_reflns 9208
_refine_ls_number_restraints 6
_refine_ls_R_factor_all 0.0831
_refine_ls_R_factor_gt 0.0592
_refine_ls_shift/su_max 0.0007395
_refine_ls_shift/su_mean 0.0001329
_refine_ls_structure_factor_coef Fsqd
_refine_ls_weighting_details
;
 Method= Modified Sheldrick 
 w=1/[\s^2^(F^2^) + ( 0.05P)^2^ + 4.93P] 
 ,where P=(max(Fo^2^,0) + 2Fc^2^)/3 
;
_refine_ls_weighting_scheme calc
_refine_ls_wR_factor_all 0.1315
_refine_ls_wR_factor_gt 0.1208
_refine_ls_wR_factor_ref 0.1315
_reflns_limit_h_max 15
_reflns_limit_h_min -15
_reflns_limit_k_max 35
_reflns_limit_k_min 0
_reflns_limit_l_max 16
_reflns_limit_l_min 0
_reflns_number_gt 7167
_reflns_number_total 9208
_reflns_threshold_expression I>2.0\s(I)
_oxford_diffrn_Wilson_B_factor 2.71
_oxford_diffrn_Wilson_scale 10.00
_oxford_refine_ls_r_factor_ref 0.0831
_oxford_refine_ls_scale 0.3132(3)
_oxford_reflns_number_all 9208
_oxford_reflns_threshold_expression_ref I>-3.0\s(I)
_oxford_structure_analysis_title 096abdv09
_cod_data_source_file ic901673u_si_002_12.cif
_cod_data_source_block '[K(18-crown-6)]+[5.CN]-'
_cod_depositor_comments
;
The following automatic conversions were performed:
'_symmetry_cell_setting' value 'Monoclinic' changed to 'monoclinic'
according to '/home/adriana/struct/CIF-dictionaries/cif_core.dic'
dictionary named 'cif_core.dic' version 2.4.1 from 2010-06-29.

Automatic conversion script
Id: cif_fix_enum 1555 2011-01-17 13:19:09Z saulius 

The following automatic conversions were performed:

'_chemical_melting_point' value 'not measured' was changed to '?' -
the value is undefined or not given.

Automatic conversion script
Id: cif_fix_values 1569 2011-02-09 13:29:24Z adriana 

The following automatic conversions were performed:

'_exptl_crystal_density_meas' value 'not measured' was changed to '?'
- the value is perceived as not measured.

Automatic conversion script
Id: cif_fix_values 3008 2015-01-20 13:52:24Z robertas 
;
_cod_original_sg_symbol_H-M 'P 1 21/n 1 '
_cod_original_formula_sum 'C41 H54.96 B1 Br0.04 Fe1 K1 N1 O8'
_cod_database_code 4314455

loop_
_symmetry_equiv_pos_as_xyz
x,y,z
-x,-y,-z
-x+1/2,y+1/2,-z+1/2
x+1/2,-y+1/2,z+1/2

loop_
_atom_site_label
_atom_site_type_symbol
_atom_site_fract_x
_atom_site_fract_y
_atom_site_fract_z
_atom_site_U_iso_or_equiv
_atom_site_occupancy
_atom_site_adp_type
_atom_site_refinement_flags_posn
_atom_site_refinement_flags_adp
_atom_site_refinement_flags_occupancy
_atom_site_disorder_assembly
_atom_site_disorder_group
_oxford_atom_site_special_shape
_atom_site_attached_hydrogens
Fe1 Fe -0.14881(4) 0.258168(14) 0.23426(3) 0.0393 1.0000 Uani . . . . . . .
C2 C -0.0231(3) 0.24378(11) 0.3584(3) 0.0477 1.0000 Uani . . . . . . .
C3 C -0.0846(3) 0.20048(11) 0.3294(3) 0.0533 1.0000 Uani . . . . . . .
C4 C -0.0777(3) 0.19071(11) 0.2196(3) 0.0574 1.0000 Uani . . . . . . .
C5 C -0.0118(3) 0.22774(12) 0.1801(3) 0.0551 1.0000 Uani . . . . . . .
C6 C 0.0222(3) 0.26082(11) 0.2660(3) 0.0504 1.0000 Uani . . . . . . .
C7 C -0.3187(3) 0.25470(11) 0.1977(3) 0.0520 1.0000 Uani . . . . . . .
C8 C -0.2703(3) 0.27166(11) 0.1080(3) 0.0553 1.0000 Uani . . . . . . .
C9 C -0.2114(3) 0.31561(10) 0.1395(2) 0.0428 1.0000 Uani . . . . . . .
C10 C -0.2247(2) 0.32760(9) 0.2488(2) 0.0336 1.0000 Uani . . . . . . .
C11 C -0.2893(2) 0.28828(10) 0.2845(2) 0.0381 1.0000 Uani . . . . . . .
B12 B -0.1829(2) 0.37745(10) 0.3142(2) 0.0296 1.0000 Uani . . . . . . .
C13 C -0.1659(2) 0.36596(8) 0.44649(19) 0.0269 1.0000 Uani . . . . . . .
C14 C -0.0621(2) 0.35802(9) 0.5124(2) 0.0303 1.0000 Uani . . . . . . .
C15 C -0.0572(2) 0.34702(9) 0.6223(2) 0.0325 1.0000 Uani . . . . . . .
C16 C -0.1532(2) 0.34262(9) 0.67127(19) 0.0310 1.0000 Uani . . . . . . .
O17 O -0.13779(17) 0.33142(7) 0.78044(14) 0.0427 1.0000 Uani . . . . . . .
C18 C -0.2359(3) 0.32828(13) 0.8321(2) 0.0577 1.0000 Uani . . . . . . .
C19 C -0.2552(2) 0.35015(9) 0.61020(19) 0.0303 1.0000 Uani . . . . . . .
C20 C -0.2618(2) 0.36230(9) 0.50051(19) 0.0289 1.0000 Uani . . . . . . .
C21 C -0.3790(2) 0.37260(11) 0.4460(2) 0.0405 1.0000 Uani . . . . . . .
C22 C 0.0494(2) 0.36226(11) 0.4712(2) 0.0419 1.0000 Uani . . . . . . .
C23 C -0.2623(2) 0.42769(9) 0.28433(18) 0.0299 1.0000 Uani . . . . . . .
C24 C -0.2238(2) 0.47300(9) 0.33384(19) 0.0328 1.0000 Uani D . . . . . .
C25 C -0.2834(2) 0.51585(10) 0.3140(2) 0.0385 1.0000 Uani . . . . . . .
C26 C -0.3840(2) 0.51728(10) 0.2456(2) 0.0405 1.0000 Uani D . . . . . .
O27 O -0.43450(19) 0.56291(8) 0.23299(18) 0.0556 1.0000 Uani . . . . . . .
C28 C -0.5123(3) 0.56957(13) 0.1385(3) 0.0604 1.0000 Uani . . . . . . .
C29 C -0.4231(2) 0.47490(10) 0.1956(2) 0.0387 1.0000 Uani . . . . . . .
C30 C -0.3635(2) 0.43056(10) 0.2134(2) 0.0349 1.0000 Uani . . . . . . .
C31 C -0.4179(3) 0.38779(11) 0.1503(3) 0.0502 1.0000 Uani . . . . . . .
C32 C -0.1141(2) 0.47731(10) 0.4078(2) 0.0418 1.0000 Uani . . . . . . .
C33 C -0.0708(2) 0.39167(9) 0.2623(2) 0.0341 1.0000 Uani . . . . . . .
N34 N 0.0002(2) 0.40218(9) 0.2137(2) 0.0473 1.0000 Uani . . . . . . .
K35 K 0.21881(5) 0.41357(2) 0.17588(4) 0.0348 1.0000 Uani . . . . . . .
O36 O 0.35653(16) 0.38094(7) 0.36652(15) 0.0412 1.0000 Uani . . . . . . .
C37 C 0.3480(2) 0.41156(12) 0.4579(2) 0.0451 1.0000 Uani . . . . . . .
C38 C 0.3628(3) 0.46320(12) 0.4257(2) 0.0487 1.0000 Uani . . . . . . .
O39 O 0.27173(18) 0.47598(7) 0.34655(17) 0.0487 1.0000 Uani . . . . . . .
C40 C 0.2620(4) 0.52727(11) 0.3272(3) 0.0637 1.0000 Uani . . . . . . .
C41 C 0.1767(3) 0.53561(11) 0.2312(3) 0.0590 1.0000 Uani . . . . . . .
O42 O 0.21497(17) 0.51620(7) 0.13872(17) 0.0471 1.0000 Uani . . . . . . .
C43 C 0.1475(3) 0.53071(11) 0.0397(3) 0.0542 1.0000 Uani . . . . . . .
C44 C 0.1751(3) 0.50056(12) -0.0513(3) 0.0567 1.0000 Uani . . . . . . .
O45 O 0.14709(17) 0.45123(8) -0.03073(16) 0.0476 1.0000 Uani . . . . . . .
C46 C 0.1588(3) 0.41971(13) -0.1194(2) 0.0555 1.0000 Uani . . . . . . .
C47 C 0.1316(3) 0.36886(14) -0.0890(3) 0.0635 1.0000 Uani . . . . . . .
O48 O 0.21492(19) 0.35289(7) -0.00562(16) 0.0494 1.0000 Uani . . . . . . .
C49 C 0.2003(4) 0.30314(13) 0.0233(3) 0.0799 1.0000 Uani . . . . . . .
C50 C 0.2922(4) 0.28841(12) 0.1079(3) 0.0767 1.0000 Uani . . . . . . .
O51 O 0.28012(18) 0.31493(7) 0.20310(17) 0.0485 1.0000 Uani . . . . . . .
C52 C 0.3620(3) 0.30221(11) 0.2921(3) 0.0518 1.0000 Uani . . . . . . .
C53 C 0.3396(3) 0.33063(11) 0.3884(3) 0.0476 1.0000 Uani . . . . . . .
Br1 Br -0.2395(7) 0.5740(3) 0.3340(7) 0.078(5) 0.0394(18) Uiso D . P . 2 . .
H21 H -0.0159 0.2595 0.4289 0.0571 1.0000 Uiso R . . . . . .
H31 H -0.1244 0.1811 0.3776 0.0650 1.0000 Uiso R . . . . . .
H41 H -0.1136 0.1643 0.1777 0.0704 1.0000 Uiso R . . . . . .
H51 H 0.0052 0.2306 0.1058 0.0687 1.0000 Uiso R . . . . . .
H61 H 0.0681 0.2900 0.2625 0.0603 1.0000 Uiso R . . . . . .
H71 H -0.3646 0.2259 0.2000 0.0606 1.0000 Uiso R . . . . . .
H81 H -0.2729 0.2563 0.0374 0.0641 1.0000 Uiso R . . . . . .
H91 H -0.1714 0.3352 0.0924 0.0510 1.0000 Uiso R . . . . . .
H111 H -0.3115 0.2856 0.3560 0.0445 1.0000 Uiso R . . . . . .
H151 H 0.0138 0.3433 0.6653 0.0377 1.0000 Uiso R . . . . . .
H182 H -0.2120 0.3200 0.9074 0.0877 1.0000 Uiso R . . . . . .
H181 H -0.2756 0.3596 0.8279 0.0876 1.0000 Uiso R . . . . . .
H183 H -0.2851 0.3027 0.7981 0.0872 1.0000 Uiso R . . . . . .
H191 H -0.3218 0.3471 0.6448 0.0374 1.0000 Uiso R . . . . . .
H212 H -0.4324 0.3566 0.4840 0.0611 1.0000 Uiso R . . . . . .
H211 H -0.3978 0.4071 0.4452 0.0612 1.0000 Uiso R . . . . . .
H213 H -0.3903 0.3608 0.3727 0.0597 1.0000 Uiso R . . . . . .
H222 H 0.1077 0.3521 0.5254 0.0622 1.0000 Uiso R . . . . . .
H221 H 0.0644 0.3958 0.4542 0.0623 1.0000 Uiso R . . . . . .
H223 H 0.0511 0.3430 0.4074 0.0623 1.0000 Uiso R . . . . . .
H251 H -0.2599 0.5445 0.3468 0.044(5) 0.9606(18) Uiso R . P . 1 . .
H282 H -0.5337 0.6036 0.1343 0.0885 1.0000 Uiso R . . . . . .
H281 H -0.5786 0.5499 0.1425 0.0888 1.0000 Uiso R . . . . . .
H283 H -0.4775 0.5600 0.0746 0.0892 1.0000 Uiso R . . . . . .
H291 H -0.4929 0.4750 0.1501 0.0456 1.0000 Uiso R . . . . . .
H311 H -0.4948 0.3954 0.1252 0.0720 1.0000 Uiso R . . . . . .
H312 H -0.4148 0.3591 0.1938 0.0707 1.0000 Uiso R . . . . . .
H313 H -0.3825 0.3802 0.0875 0.0720 1.0000 Uiso R . . . . . .
H322 H -0.1094 0.5087 0.4426 0.0612 1.0000 Uiso R . . . . . .
H321 H -0.1057 0.4524 0.4632 0.0621 1.0000 Uiso R . . . . . .
H323 H -0.0528 0.4736 0.3672 0.0627 1.0000 Uiso R . . . . . .
H372 H 0.4050 0.4019 0.5175 0.0539 1.0000 Uiso R . . . . . .
H371 H 0.2742 0.4078 0.4810 0.0531 1.0000 Uiso R . . . . . .
H381 H 0.3642 0.4841 0.4902 0.0592 1.0000 Uiso R . . . . . .
H382 H 0.4332 0.4666 0.3958 0.0583 1.0000 Uiso R . . . . . .
H402 H 0.2415 0.5433 0.3916 0.0770 1.0000 Uiso R . . . . . .
H401 H 0.3358 0.5396 0.3119 0.0763 1.0000 Uiso R . . . . . .
H412 H 0.1652 0.5707 0.2207 0.0712 1.0000 Uiso R . . . . . .
H411 H 0.1061 0.5204 0.2416 0.0712 1.0000 Uiso R . . . . . .
H431 H 0.1629 0.5649 0.0259 0.0645 1.0000 Uiso R . . . . . .
H432 H 0.0705 0.5267 0.0501 0.0647 1.0000 Uiso R . . . . . .
H442 H 0.1352 0.5124 -0.1203 0.0679 1.0000 Uiso R . . . . . .
H441 H 0.2547 0.5028 -0.0566 0.0683 1.0000 Uiso R . . . . . .
H461 H 0.1065 0.4296 -0.1819 0.0665 1.0000 Uiso R . . . . . .
H462 H 0.2365 0.4209 -0.1363 0.0660 1.0000 Uiso R . . . . . .
H472 H 0.0581 0.3681 -0.0629 0.0749 1.0000 Uiso R . . . . . .
H471 H 0.1312 0.3475 -0.1519 0.0758 1.0000 Uiso R . . . . . .
H491 H 0.1288 0.2995 0.0491 0.0968 1.0000 Uiso R . . . . . .
H492 H 0.2007 0.2826 -0.0385 0.0968 1.0000 Uiso R . . . . . .
H502 H 0.3658 0.2957 0.0848 0.0942 1.0000 Uiso R . . . . . .
H501 H 0.2863 0.2532 0.1218 0.0940 1.0000 Uiso R . . . . . .
H522 H 0.4359 0.3097 0.2748 0.0616 1.0000 Uiso R . . . . . .
H521 H 0.3587 0.2669 0.3053 0.0616 1.0000 Uiso R . . . . . .
H531 H 0.3919 0.3197 0.4528 0.0565 1.0000 Uiso R . . . . . .
H532 H 0.2606 0.3253 0.4018 0.0562 1.0000 Uiso R . . . . . .

loop_
_atom_site_aniso_label
_atom_site_aniso_U_11
_atom_site_aniso_U_22
_atom_site_aniso_U_33
_atom_site_aniso_U_23
_atom_site_aniso_U_13
_atom_site_aniso_U_12
Fe1 0.0574(3) 0.0290(2) 0.0323(2) -0.00234(15) 0.00837(18) -0.00635(18)
C2 0.0564(19) 0.0444(16) 0.0422(16) -0.0004(13) 0.0066(14) 0.0126(14)
C3 0.069(2) 0.0370(15) 0.0563(19) 0.0091(14) 0.0170(17) 0.0066(15)
C4 0.078(2) 0.0348(16) 0.062(2) -0.0109(14) 0.0194(18) 0.0019(15)
C5 0.069(2) 0.0469(17) 0.0541(19) -0.0097(15) 0.0241(17) 0.0009(16)
C6 0.0531(19) 0.0436(16) 0.0569(19) -0.0056(14) 0.0160(15) 0.0003(14)
C7 0.058(2) 0.0340(15) 0.060(2) 0.0009(14) -0.0088(16) -0.0153(14)
C8 0.083(2) 0.0401(16) 0.0373(16) -0.0063(13) -0.0102(16) -0.0088(16)
C9 0.067(2) 0.0331(14) 0.0261(13) 0.0017(11) -0.0011(13) -0.0101(13)
C10 0.0394(15) 0.0308(13) 0.0298(13) 0.0028(10) 0.0014(11) -0.0056(11)
C11 0.0393(15) 0.0331(13) 0.0408(15) 0.0045(11) 0.0018(12) -0.0066(11)
B12 0.0308(15) 0.0312(14) 0.0269(14) 0.0024(11) 0.0040(11) -0.0078(12)
C13 0.0284(12) 0.0256(11) 0.0263(12) 0.0004(9) 0.0016(10) -0.0020(9)
C14 0.0300(13) 0.0286(12) 0.0316(13) -0.0036(10) 0.0016(10) 0.0006(10)
C15 0.0331(14) 0.0287(12) 0.0328(13) -0.0001(10) -0.0060(11) 0.0035(10)
C16 0.0455(15) 0.0241(11) 0.0228(12) -0.0005(9) 0.0020(11) 0.0015(10)
O17 0.0574(13) 0.0455(11) 0.0242(9) 0.0032(8) 0.0019(9) 0.0006(9)
C18 0.080(2) 0.067(2) 0.0294(15) 0.0068(14) 0.0172(16) -0.0038(18)
C19 0.0337(14) 0.0295(12) 0.0284(12) 0.0012(10) 0.0069(11) -0.0012(10)
C20 0.0295(13) 0.0282(12) 0.0288(12) 0.0010(10) 0.0027(10) -0.0020(10)
C21 0.0293(14) 0.0551(17) 0.0371(14) 0.0114(13) 0.0043(11) -0.0018(12)
C22 0.0283(14) 0.0542(17) 0.0426(16) 0.0009(13) 0.0031(12) -0.0002(12)
C23 0.0346(14) 0.0323(12) 0.0228(12) 0.0045(10) 0.0033(10) -0.0050(10)
C24 0.0400(15) 0.0346(13) 0.0251(12) 0.0002(10) 0.0088(11) -0.0048(11)
C25 0.0495(17) 0.0347(14) 0.0328(14) -0.0021(11) 0.0114(13) -0.0015(12)
C26 0.0477(17) 0.0390(15) 0.0374(15) 0.0053(12) 0.0148(13) 0.0038(13)
O27 0.0638(14) 0.0430(12) 0.0594(14) 0.0016(10) 0.0064(11) 0.0152(10)
C28 0.054(2) 0.0493(18) 0.075(2) 0.0089(17) -0.0024(18) 0.0117(16)
C29 0.0347(15) 0.0462(16) 0.0349(14) 0.0103(12) 0.0034(12) -0.0014(12)
C30 0.0402(15) 0.0369(14) 0.0273(13) 0.0075(11) 0.0036(11) -0.0067(12)
C31 0.0505(18) 0.0427(16) 0.0512(18) 0.0066(14) -0.0159(14) -0.0075(14)
C32 0.0487(17) 0.0366(14) 0.0388(15) -0.0045(12) 0.0006(13) -0.0065(12)
C33 0.0400(15) 0.0320(13) 0.0303(13) -0.0012(10) 0.0051(12) -0.0051(11)
N34 0.0491(15) 0.0517(15) 0.0434(14) 0.0034(11) 0.0143(12) -0.0109(12)
K35 0.0415(3) 0.0292(3) 0.0345(3) -0.0033(2) 0.0085(2) -0.0034(2)
O36 0.0403(11) 0.0420(10) 0.0415(11) 0.0032(8) 0.0059(9) -0.0033(9)
C37 0.0373(15) 0.0644(19) 0.0340(15) -0.0035(13) 0.0066(12) -0.0036(14)
C38 0.0486(18) 0.0585(19) 0.0403(16) -0.0114(14) 0.0112(14) -0.0135(15)
O39 0.0567(13) 0.0367(11) 0.0515(12) -0.0108(9) 0.0025(10) -0.0047(9)
C40 0.105(3) 0.0333(16) 0.054(2) -0.0146(14) 0.014(2) -0.0060(17)
C41 0.077(2) 0.0339(16) 0.066(2) -0.0044(15) 0.0113(19) 0.0038(15)
O42 0.0506(12) 0.0368(10) 0.0537(12) -0.0019(9) 0.0059(10) -0.0015(9)
C43 0.056(2) 0.0396(16) 0.065(2) 0.0125(15) -0.0016(17) -0.0008(14)
C44 0.064(2) 0.0516(19) 0.054(2) 0.0157(15) 0.0062(17) -0.0051(16)
O45 0.0528(13) 0.0480(12) 0.0425(11) 0.0074(9) 0.0082(10) -0.0055(10)
C46 0.066(2) 0.068(2) 0.0307(15) -0.0017(14) 0.0031(14) 0.0006(17)
C47 0.074(2) 0.069(2) 0.0455(19) -0.0154(17) 0.0009(17) -0.0134(19)
O48 0.0698(14) 0.0434(11) 0.0360(11) -0.0068(9) 0.0107(10) -0.0102(10)
C49 0.152(4) 0.0424(18) 0.047(2) -0.0192(16) 0.021(2) -0.033(2)
C50 0.143(4) 0.0305(16) 0.062(2) -0.0055(15) 0.031(3) 0.008(2)
O51 0.0635(14) 0.0354(10) 0.0487(12) -0.0034(9) 0.0150(11) -0.0008(9)
C52 0.0441(17) 0.0337(15) 0.078(2) 0.0106(15) 0.0110(16) 0.0009(13)
C53 0.0402(16) 0.0492(17) 0.0523(18) 0.0128(14) 0.0019(14) -0.0026(13)

loop_
_atom_type_symbol
_atom_type_scat_dispersion_real
_atom_type_scat_dispersion_imag
_atom_type_scat_Cromer_Mann_a1
_atom_type_scat_Cromer_Mann_b1
_atom_type_scat_Cromer_Mann_a2
_atom_type_scat_Cromer_Mann_b2
_atom_type_scat_Cromer_Mann_a3
_atom_type_scat_Cromer_Mann_b3
_atom_type_scat_Cromer_Mann_a4
_atom_type_scat_Cromer_Mann_b4
_atom_type_scat_Cromer_Mann_c
_atom_type_scat_source
C 0.0033 0.0016 2.3100 20.8439 1.0200 10.2075 1.5886 0.5687 0.8650 51.6512 0.2156 'International Tables Vol C 4.2.6.8 and 6.1.1.4'
H 0.0000 0.0000 0.4930 10.5109 0.3229 26.1257 0.1402 3.1424 0.0408 57.7998 0.0030 'International Tables Vol C 4.2.6.8 and 6.1.1.4'
O 0.0106 0.0060 3.0485 13.2771 2.2868 5.7011 1.5463 0.3239 0.8670 32.9089 0.2508 'International Tables Vol C 4.2.6.8 and 6.1.1.4'
B 0.0013 0.0007 2.0545 23.2185 1.3326 1.0210 1.0979 60.3498 0.7068 0.1403 -0.1932 'International Tables Vol C 4.2.6.8 and 6.1.1.4'
Fe 0.3463 0.8444 11.7695 4.7611 7.3573 0.3072 3.5222 15.3535 2.3045 76.8805 1.0369 'International Tables Vol C 4.2.6.8 and 6.1.1.4'
K 0.2009 0.2494 8.2186 12.7949 7.4398 0.7748 1.0519 213.1870 0.8659 41.6841 1.4228 'International Tables Vol C 4.2.6.8 and 6.1.1.4'
N 0.0061 0.0033 12.2126 0.0057 3.1322 9.8933 2.0125 28.9975 1.1663 0.5826 -11.5290 'International Tables Vol C 4.2.6.8 and 6.1.1.4'
Br -0.2901 2.4595 17.1789 2.1723 5.2358 16.5796 5.6377 0.2609 3.9851 41.4328 2.9557 'International Tables Vol C 4.2.6.8 and 6.1.1.4'

loop_
_geom_angle_atom_site_label_1
_geom_angle_site_symmetry_1
_geom_angle_atom_site_label_2
_geom_angle_site_symmetry_2
_geom_angle_atom_site_label_3
_geom_angle_site_symmetry_3
_geom_angle
_geom_angle_publ_flag
C2 . Fe1 . C3 . 40.26(13) yes
C2 . Fe1 . C4 . 67.69(13) yes
C3 . Fe1 . C4 . 40.08(13) yes
C2 . Fe1 . C5 . 67.88(13) yes
C3 . Fe1 . C5 . 67.69(13) yes
C4 . Fe1 . C5 . 40.43(13) yes
C2 . Fe1 . C6 . 40.44(12) yes
C3 . Fe1 . C6 . 67.92(13) yes
C4 . Fe1 . C6 . 68.11(14) yes
C5 . Fe1 . C6 . 40.61(13) yes
C2 . Fe1 . C7 . 141.01(13) yes
C3 . Fe1 . C7 . 112.50(13) yes
C4 . Fe1 . C7 . 110.93(14) yes
C5 . Fe1 . C7 . 137.64(14) yes
C6 . Fe1 . C7 . 178.11(13) yes
C2 . Fe1 . C8 . 178.27(13) yes
C3 . Fe1 . C8 . 139.48(13) yes
C4 . Fe1 . C8 . 111.08(14) yes
C5 . Fe1 . C8 . 110.39(14) yes
C6 . Fe1 . C8 . 138.16(14) yes
C2 . Fe1 . C9 . 139.45(12) yes
C3 . Fe1 . C9 . 179.57(13) yes
C4 . Fe1 . C9 . 139.79(12) yes
C5 . Fe1 . C9 . 111.95(13) yes
C6 . Fe1 . C9 . 111.65(13) yes
C2 . Fe1 . C10 . 112.93(11) yes
C3 . Fe1 . C10 . 140.09(11) yes
C4 . Fe1 . C10 . 179.19(13) yes
C5 . Fe1 . C10 . 140.18(12) yes
C6 . Fe1 . C10 . 112.70(11) yes
C2 . Fe1 . C11 . 113.70(12) yes
C3 . Fe1 . C11 . 113.13(12) yes
C4 . Fe1 . C11 . 139.34(12) yes
C5 . Fe1 . C11 . 178.35(13) yes
C6 . Fe1 . C11 . 140.92(11) yes
C7 . Fe1 . C8 . 40.35(13) yes
C7 . Fe1 . C9 . 67.92(12) yes
C8 . Fe1 . C9 . 40.79(11) yes
C7 . Fe1 . C10 . 68.26(11) yes
C8 . Fe1 . C10 . 68.31(11) yes
C9 . Fe1 . C10 . 40.06(10) yes
C7 . Fe1 . C11 . 40.82(12) yes
C8 . Fe1 . C11 . 68.03(13) yes
C9 . Fe1 . C11 . 67.23(11) yes
C10 . Fe1 . C11 . 40.03(10) yes
Fe1 . C2 . C3 . 70.09(18) yes
Fe1 . C2 . C6 . 69.49(19) yes
C3 . C2 . C6 . 108.1(3) yes
Fe1 . C2 . H21 . 124.5 no
C3 . C2 . H21 . 125.5 no
C6 . C2 . H21 . 126.3 no
C2 . C3 . Fe1 . 69.65(17) yes
C2 . C3 . C4 . 108.1(3) yes
Fe1 . C3 . C4 . 69.56(18) yes
C2 . C3 . H31 . 125.4 no
Fe1 . C3 . H31 . 126.3 no
C4 . C3 . H31 . 126.5 no
C3 . C4 . Fe1 . 70.36(17) yes
C3 . C4 . C5 . 108.1(3) yes
Fe1 . C4 . C5 . 69.44(18) yes
C3 . C4 . H41 . 126.2 no
Fe1 . C4 . H41 . 124.1 no
C5 . C4 . H41 . 125.7 no
C4 . C5 . Fe1 . 70.14(18) yes
C4 . C5 . C6 . 108.2(3) yes
Fe1 . C5 . C6 . 69.92(18) yes
C4 . C5 . H51 . 125.8 no
Fe1 . C5 . H51 . 124.0 no
C6 . C5 . H51 . 126.0 no
C5 . C6 . C2 . 107.5(3) yes
C5 . C6 . Fe1 . 69.47(19) yes
C2 . C6 . Fe1 . 70.08(18) yes
C5 . C6 . H61 . 126.6 no
C2 . C6 . H61 . 125.9 no
Fe1 . C6 . H61 . 125.7 no
Fe1 . C7 . C8 . 69.7(2) yes
Fe1 . C7 . C11 . 70.09(17) yes
C8 . C7 . C11 . 107.7(2) yes
Fe1 . C7 . H71 . 126.4 no
C8 . C7 . H71 . 126.3 no
C11 . C7 . H71 . 126.0 no
C7 . C8 . Fe1 . 69.92(18) yes
C7 . C8 . C9 . 107.6(3) yes
Fe1 . C8 . C9 . 70.00(17) yes
C7 . C8 . H81 . 127.6 no
Fe1 . C8 . H81 . 123.7 no
C9 . C8 . H81 . 124.8 no
C8 . C9 . Fe1 . 69.21(17) yes
C8 . C9 . C10 . 110.0(2) yes
Fe1 . C9 . C10 . 72.85(15) yes
C8 . C9 . H91 . 124.6 no
Fe1 . C9 . H91 . 126.7 no
C10 . C9 . H91 . 125.4 no
Fe1 . C10 . C9 . 67.09(15) yes
Fe1 . C10 . C11 . 67.31(15) yes
C9 . C10 . C11 . 105.0(2) yes
Fe1 . C10 . B12 . 132.79(18) yes
C9 . C10 . B12 . 126.9(2) yes
C11 . C10 . B12 . 128.0(2) yes
C10 . C11 . C7 . 109.7(2) yes
C10 . C11 . Fe1 . 72.66(16) yes
C7 . C11 . Fe1 . 69.09(18) yes
C10 . C11 . H111 . 124.9 no
C7 . C11 . H111 . 125.4 no
Fe1 . C11 . H111 . 126.2 no
C10 . B12 . C13 . 109.11(19) yes
C10 . B12 . C23 . 116.1(2) yes
C13 . B12 . C23 . 111.3(2) yes
C10 . B12 . C33 . 102.7(2) yes
C13 . B12 . C33 . 116.2(2) yes
C23 . B12 . C33 . 101.26(19) yes
B12 . C13 . C14 . 125.9(2) yes
B12 . C13 . C20 . 118.9(2) yes
C14 . C13 . C20 . 115.2(2) yes
C13 . C14 . C15 . 121.4(2) yes
C13 . C14 . C22 . 123.3(2) yes
C15 . C14 . C22 . 115.3(2) yes
C14 . C15 . C16 . 121.5(2) yes
C14 . C15 . H151 . 119.6 no
C16 . C15 . H151 . 118.9 no
C15 . C16 . O17 . 116.2(2) yes
C15 . C16 . C19 . 118.8(2) yes
O17 . C16 . C19 . 125.0(2) yes
C16 . O17 . C18 . 116.6(2) yes
O17 . C18 . H182 . 107.0 no
O17 . C18 . H181 . 110.7 no
H182 . C18 . H181 . 109.6 no
O17 . C18 . H183 . 109.8 no
H182 . C18 . H183 . 109.8 no
H181 . C18 . H183 . 109.8 no
C16 . C19 . C20 . 120.6(2) yes
C16 . C19 . H191 . 118.4 no
C20 . C19 . H191 . 121.0 no
C13 . C20 . C19 . 122.5(2) yes
C13 . C20 . C21 . 123.1(2) yes
C19 . C20 . C21 . 114.4(2) yes
C20 . C21 . H212 . 110.1 no
C20 . C21 . H211 . 113.0 no
H212 . C21 . H211 . 106.2 no
C20 . C21 . H213 . 111.8 no
H212 . C21 . H213 . 107.3 no
H211 . C21 . H213 . 108.2 no
C14 . C22 . H222 . 110.1 no
C14 . C22 . H221 . 110.5 no
H222 . C22 . H221 . 107.1 no
C14 . C22 . H223 . 111.1 no
H222 . C22 . H223 . 109.6 no
H221 . C22 . H223 . 108.4 no
B12 . C23 . C24 . 117.8(2) yes
B12 . C23 . C30 . 127.0(2) yes
C24 . C23 . C30 . 115.2(2) yes
C23 . C24 . C25 . 121.6(2) yes
C23 . C24 . C32 . 122.5(2) yes
C25 . C24 . C32 . 115.9(2) yes
C24 . C25 . C26 . 121.8(3) yes
C24 . C25 . H251 . 121.7 no
C26 . C25 . H251 . 116.5 no
C25 . C26 . O27 . 115.4(2) yes
C25 . C26 . C29 . 118.4(3) yes
O27 . C26 . C29 . 126.1(3) yes
C26 . O27 . C28 . 116.2(2) yes
O27 . C28 . H282 . 108.1 no
O27 . C28 . H281 . 110.2 no
H282 . C28 . H281 . 108.8 no
O27 . C28 . H283 . 109.4 no
H282 . C28 . H283 . 110.6 no
H281 . C28 . H283 . 109.7 no
C26 . C29 . C30 . 121.1(3) yes
C26 . C29 . H291 . 119.6 no
C30 . C29 . H291 . 119.2 no
C23 . C30 . C29 . 121.7(2) yes
C23 . C30 . C31 . 124.3(2) yes
C29 . C30 . C31 . 114.0(2) yes
C30 . C31 . H311 . 109.6 no
C30 . C31 . H312 . 111.1 no
H311 . C31 . H312 . 109.1 no
C30 . C31 . H313 . 112.5 no
H311 . C31 . H313 . 107.0 no
H312 . C31 . H313 . 107.4 no
C24 . C32 . H322 . 109.9 no
C24 . C32 . H321 . 112.5 no
H322 . C32 . H321 . 108.2 no
C24 . C32 . H323 . 110.1 no
H322 . C32 . H323 . 109.3 no
H321 . C32 . H323 . 106.8 no
B12 . C33 . N34 . 171.7(3) yes
C37 . O36 . C53 . 112.7(2) yes
O36 . C37 . C38 . 108.5(2) yes
O36 . C37 . H372 . 109.4 no
C38 . C37 . H372 . 111.3 no
O36 . C37 . H371 . 109.7 no
C38 . C37 . H371 . 109.1 no
H372 . C37 . H371 . 108.8 no
C37 . C38 . O39 . 108.2(2) yes
C37 . C38 . H381 . 108.6 no
O39 . C38 . H381 . 110.7 no
C37 . C38 . H382 . 109.7 no
O39 . C38 . H382 . 110.0 no
H381 . C38 . H382 . 109.5 no
C38 . O39 . C40 . 113.5(2) yes
O39 . C40 . C41 . 108.6(3) yes
O39 . C40 . H402 . 109.1 no
C41 . C40 . H402 . 111.7 no
O39 . C40 . H401 . 108.2 no
C41 . C40 . H401 . 109.5 no
H402 . C40 . H401 . 109.7 no
C40 . C41 . O42 . 109.6(3) yes
C40 . C41 . H412 . 109.2 no
O42 . C41 . H412 . 108.5 no
C40 . C41 . H411 . 110.6 no
O42 . C41 . H411 . 109.7 no
H412 . C41 . H411 . 109.2 no
C41 . O42 . C43 . 113.0(2) yes
O42 . C43 . C44 . 110.3(3) yes
O42 . C43 . H431 . 108.5 no
C44 . C43 . H431 . 109.4 no
O42 . C43 . H432 . 107.4 no
C44 . C43 . H432 . 111.0 no
H431 . C43 . H432 . 110.1 no
C43 . C44 . O45 . 107.9(3) yes
C43 . C44 . H442 . 110.9 no
O45 . C44 . H442 . 111.7 no
C43 . C44 . H441 . 109.9 no
O45 . C44 . H441 . 109.4 no
H442 . C44 . H441 . 107.0 no
C44 . O45 . C46 . 112.5(2) yes
O45 . C46 . C47 . 108.6(3) yes
O45 . C46 . H461 . 109.6 no
C47 . C46 . H461 . 108.7 no
O45 . C46 . H462 . 109.9 no
C47 . C46 . H462 . 109.5 no
H461 . C46 . H462 . 110.6 no
C46 . C47 . O48 . 108.4(3) yes
C46 . C47 . H472 . 110.1 no
O48 . C47 . H472 . 109.5 no
C46 . C47 . H471 . 109.3 no
O48 . C47 . H471 . 109.4 no
H472 . C47 . H471 . 110.2 no
C47 . O48 . C49 . 112.4(3) yes
O48 . C49 . C50 . 109.5(3) yes
O48 . C49 . H491 . 109.2 no
C50 . C49 . H491 . 110.6 no
O48 . C49 . H492 . 110.1 no
C50 . C49 . H492 . 109.4 no
H491 . C49 . H492 . 108.0 no
C49 . C50 . O51 . 108.0(3) yes
C49 . C50 . H502 . 110.7 no
O51 . C50 . H502 . 109.8 no
C49 . C50 . H501 . 109.1 no
O51 . C50 . H501 . 109.6 no
H502 . C50 . H501 . 109.7 no
C50 . O51 . C52 . 113.0(3) yes
O51 . C52 . C53 . 108.7(2) yes
O51 . C52 . H522 . 109.7 no
C53 . C52 . H522 . 110.0 no
O51 . C52 . H521 . 109.3 no
C53 . C52 . H521 . 111.3 no
H522 . C52 . H521 . 107.8 no
C52 . C53 . O36 . 107.8(2) yes
C52 . C53 . H531 . 109.4 no
O36 . C53 . H531 . 110.6 no
C52 . C53 . H532 . 109.7 no
O36 . C53 . H532 . 109.8 no
H531 . C53 . H532 . 109.6 no

loop_
_geom_bond_atom_site_label_1
_geom_bond_site_symmetry_1
_geom_bond_atom_site_label_2
_geom_bond_site_symmetry_2
_geom_bond_distance
_geom_bond_publ_flag
Fe1 . C2 . 2.056(3) yes
Fe1 . C3 . 2.062(3) yes
Fe1 . C4 . 2.052(3) yes
Fe1 . C5 . 2.042(3) yes
Fe1 . C6 . 2.048(3) yes
Fe1 . C7 . 2.040(3) yes
Fe1 . C8 . 2.038(3) yes
Fe1 . C9 . 2.048(3) yes
Fe1 . C10 . 2.125(3) yes
Fe1 . C11 . 2.054(3) yes
C2 . C3 . 1.417(4) yes
C2 . C6 . 1.419(4) yes
C2 . H21 . 0.972 no
C3 . C4 . 1.410(5) yes
C3 . H31 . 0.973 no
C4 . C5 . 1.415(5) yes
C4 . H41 . 0.960 no
C5 . C6 . 1.420(4) yes
C5 . H51 . 0.979 no
C6 . H61 . 0.973 no
C7 . C8 . 1.407(5) yes
C7 . C11 . 1.428(4) yes
C7 . H71 . 0.965 no
C8 . C9 . 1.424(4) yes
C8 . H81 . 0.973 no
C9 . C10 . 1.431(4) yes
C9 . H91 . 0.968 no
C10 . C11 . 1.432(3) yes
C10 . B12 . 1.633(4) yes
C11 . H111 . 0.968 no
B12 . C13 . 1.666(4) yes
B12 . C23 . 1.687(4) yes
B12 . C33 . 1.621(4) yes
C13 . C14 . 1.421(3) yes
C13 . C20 . 1.417(3) yes
C14 . C15 . 1.397(3) yes
C14 . C22 . 1.505(4) yes
C15 . C16 . 1.384(4) yes
C15 . H151 . 0.953 no
C16 . O17 . 1.384(3) yes
C16 . C19 . 1.373(4) yes
O17 . C18 . 1.423(4) yes
C18 . H182 . 0.972 no
C18 . H181 . 0.979 no
C18 . H183 . 0.977 no
C19 . C20 . 1.400(3) yes
C19 . H191 . 0.964 no
C20 . C21 . 1.510(4) yes
C21 . H212 . 0.955 no
C21 . H211 . 0.968 no
C21 . H213 . 0.963 no
C22 . H222 . 0.950 no
C22 . H221 . 0.963 no
C22 . H223 . 0.958 no
C23 . C24 . 1.433(3) yes
C23 . C30 . 1.411(4) yes
C24 . C25 . 1.379(4) yes
C24 . C32 . 1.513(4) yes
C25 . C26 . 1.388(4) yes
C25 . H251 . 0.912 no
C26 . O27 . 1.387(3) yes
C26 . C29 . 1.369(4) yes
O27 . C28 . 1.418(4) yes
C28 . H282 . 0.965 no
C28 . H281 . 0.969 no
C28 . H283 . 0.983 no
C29 . C30 . 1.411(4) yes
C29 . H291 . 0.950 no
C30 . C31 . 1.509(4) yes
C31 . H311 . 0.962 no
C31 . H312 . 0.952 no
C31 . H313 . 0.963 no
C32 . H322 . 0.959 no
C32 . H321 . 0.965 no
C32 . H323 . 0.955 no
C33 . N34 . 1.148(3) yes
O36 . C37 . 1.429(3) yes
O36 . C53 . 1.422(3) yes
C37 . C38 . 1.484(4) yes
C37 . H372 . 0.979 no
C37 . H371 . 0.976 no
C38 . O39 . 1.420(4) yes
C38 . H381 . 0.984 no
C38 . H382 . 0.975 no
O39 . C40 . 1.424(4) yes
C40 . C41 . 1.489(5) yes
C40 . H402 . 0.975 no
C40 . H401 . 0.993 no
C41 . O42 . 1.403(4) yes
C41 . H412 . 0.975 no
C41 . H411 . 0.971 no
O42 . C43 . 1.441(4) yes
C43 . C44 . 1.476(5) yes
C43 . H431 . 0.972 no
C43 . H432 . 0.961 no
C44 . O45 . 1.422(4) yes
C44 . H442 . 0.984 no
C44 . H441 . 0.972 no
O45 . C46 . 1.423(4) yes
C46 . C47 . 1.489(5) yes
C46 . H461 . 0.973 no
C46 . H462 . 0.988 no
C47 . O48 . 1.416(4) yes
C47 . H472 . 0.983 no
C47 . H471 . 0.978 no
O48 . C49 . 1.424(4) yes
C49 . C50 . 1.482(6) yes
C49 . H491 . 0.964 no
C49 . H492 . 0.955 no
C50 . O51 . 1.415(4) yes
C50 . H502 . 0.988 no
C50 . H501 . 0.982 no
O51 . C52 . 1.427(4) yes
C52 . C53 . 1.484(5) yes
C52 . H522 . 0.966 no
C52 . H521 . 0.982 no
C53 . H531 . 0.999 no
C53 . H532 . 0.999 no

loop_
_geom_hbond_atom_site_label_D
_geom_hbond_site_symmetry_D
_geom_hbond_atom_site_label_H
_geom_hbond_site_symmetry_H
_geom_hbond_atom_site_label_A
_geom_hbond_site_symmetry_A
_geom_hbond_angle_DHA
_geom_hbond_distance_DH
_geom_hbond_distance_HA
_geom_hbond_distance_DA
_geom_hbond_publ_flag
C32 . H321 . C13 . 128 0.97 2.47 3.156(4) yes
